data_7052293
loop_
_publ_author_name
'Kara, Hulya'
'Adams, Christopher J.'
'Orpen, A. Guy'
'Podesta, Thomas J.'

_publ_section_title
;
 Pyridinium boronic acid salts in crystal synthesis
;
_journal_issue 10
_journal_name_full 'New Journal of Chemistry'
_journal_page_first 1461
_journal_paper_doi 10.1039/b604729g
_journal_volume 30
_journal_year 2006
_chemical_formula_sum 'C14 H14 B2 N2 O8 Pd S4'
_chemical_formula_weight 594.53
_chemical_name_systematic
;
?
;
_space_group_IT_number 2
_symmetry_cell_setting triclinic
_symmetry_space_group_name_Hall '-P 1'
_symmetry_space_group_name_H-M 'P -1'
_atom_sites_solution_hydrogens geom
_atom_sites_solution_primary direct
_atom_sites_solution_secondary difmap
_audit_creation_method SHELXL-97
_cell_angle_alpha 100.46(3)
_cell_angle_beta 94.77(3)
_cell_angle_gamma 98.41(3)
_cell_formula_units_Z 1
_cell_length_a 3.9415(8)
_cell_length_b 10.164(2)
_cell_length_c 13.431(3)
_cell_measurement_reflns_used 3140
_cell_measurement_temperature 273(2)
_cell_measurement_theta_max 27.439
_cell_measurement_theta_min 2.327
_cell_volume 520.1(2)
_computing_cell_refinement 'Bruker SMART'
_computing_data_collection 'Bruker SMART'
_computing_data_reduction 'Bruker SHELXTL'
_computing_molecular_graphics 'Bruker SHELXTL'
_computing_publication_material 'Bruker SHELXTL'
_computing_structure_refinement 'SHELXL-97 (Sheldrick, 1997)'
_computing_structure_solution 'SHELXS-97 (Sheldrick, 1990)'
_diffrn_ambient_temperature 273(2)
_diffrn_measured_fraction_theta_full 0.995
_diffrn_measured_fraction_theta_max 0.995
_diffrn_measurement_device_type 'CCD area detector'
_diffrn_measurement_method 'phi and omega scans'
_diffrn_radiation_monochromator graphite
_diffrn_radiation_source 'fine-focus sealed tube'
_diffrn_radiation_type MoK\a
_diffrn_radiation_wavelength 0.71073
_diffrn_reflns_av_R_equivalents 0.0460
_diffrn_reflns_av_sigmaI/netI 0.0443
_diffrn_reflns_limit_h_max 5
_diffrn_reflns_limit_h_min -5
_diffrn_reflns_limit_k_max 13
_diffrn_reflns_limit_k_min -13
_diffrn_reflns_limit_l_max 17
_diffrn_reflns_limit_l_min -17
_diffrn_reflns_number 5941
_diffrn_reflns_theta_full 27.48
_diffrn_reflns_theta_max 27.48
_diffrn_reflns_theta_min 1.55
_diffrn_standards_decay_% 0
_exptl_absorpt_coefficient_mu 1.340
_exptl_absorpt_correction_T_max 0.875
_exptl_absorpt_correction_T_min 0.773
_exptl_absorpt_correction_type multi-scan
_exptl_absorpt_process_details 'SADABS (Sheldrick, 2001)'
_exptl_crystal_colour orange
_exptl_crystal_density_diffrn 1.898
_exptl_crystal_density_meas ?
_exptl_crystal_density_method .
_exptl_crystal_description prism
_exptl_crystal_F_000 296
_exptl_crystal_size_max 0.2
_exptl_crystal_size_mid 0.2
_exptl_crystal_size_min 0.1
_refine_diff_density_max 0.634
_refine_diff_density_min -0.580
_refine_diff_density_rms 0.166
_refine_ls_extinction_method none
_refine_ls_goodness_of_fit_ref 1.148
_refine_ls_hydrogen_treatment constr
_refine_ls_matrix_type full
_refine_ls_number_parameters 144
_refine_ls_number_reflns 2365
_refine_ls_number_restraints 0
_refine_ls_restrained_S_all 1.148
_refine_ls_R_factor_all 0.0333
_refine_ls_R_factor_gt 0.0278
_refine_ls_shift/su_max 0.002
_refine_ls_shift/su_mean 0.000
_refine_ls_structure_factor_coef Fsqd
_refine_ls_weighting_details 'calc w=1/[\s^2^(Fo^2^)+(0.0448P)^2^+0.0000P] where P=(Fo^2^+2Fc^2^)/3'
_refine_ls_weighting_scheme calc
_refine_ls_wR_factor_gt 0.0699
_refine_ls_wR_factor_ref 0.0920
_reflns_number_gt 2145
_reflns_number_total 2365
_reflns_threshold_expression >2sigma(I)
_cod_data_source_file b604729g.txt
_cod_data_source_block 8
_cod_depositor_comments
;
The following automatic conversions were performed:
'_symmetry_cell_setting' value 'Triclinic' changed to 'triclinic'
according to '/home/saulius/struct/CIF-dictionaries/cif_core.dic'
dictionary named 'cif_core.dic' version 2.4.1 from 2010-06-29.

Automatic conversion script
Id: cif_fix_enum 1527 2010-12-29 10:47:43Z saulius 
;
_cod_original_cell_volume 520.07(18)
_cod_original_sg_symbol_H-M p-1
_cod_database_code 7052293

loop_
_symmetry_equiv_pos_as_xyz
'x, y, z'
'-x, -y, -z'

loop_
_atom_site_label
_atom_site_type_symbol
_atom_site_fract_x
_atom_site_fract_y
_atom_site_fract_z
_atom_site_U_iso_or_equiv
_atom_site_adp_type
_atom_site_occupancy
_atom_site_symmetry_multiplicity
_atom_site_calc_flag
_atom_site_refinement_flags
_atom_site_disorder_assembly
_atom_site_disorder_group
Pd1 Pd 0.5000 0.5000 0.5000 0.02712(13) Uani 1 2 d S . .
S1 S 0.4089(2) 0.39620(8) 0.33117(6) 0.0343(2) Uani 1 1 d . . .
S2 S 0.1642(2) 0.31473(8) 0.53815(6) 0.0351(2) Uani 1 1 d . . .
O1 O 0.0591(7) 0.1591(2) 0.24783(17) 0.0470(7) Uani 1 1 d . . .
O2 O -0.2004(7) 0.1056(2) 0.41464(18) 0.0481(7) Uani 1 1 d . . .
O4 O 0.3341(9) 0.6245(3) -0.09522(19) 0.0590(8) Uani 1 1 d . . .
H4 H 0.3967 0.6173 -0.1524 0.088 Uiso 1 1 calc R . .
O3 O 0.7027(8) 0.8422(3) -0.06550(19) 0.0503(7) Uani 1 1 d . . .
H3 H 0.7228 0.8197 -0.1262 0.075 Uiso 1 1 calc R . .
B1 B 0.4950(11) 0.7448(4) -0.0363(3) 0.0374(9) Uani 1 1 d . . .
N1 N 0.5458(8) 0.9149(3) 0.2420(2) 0.0358(6) Uani 1 1 d . . .
H1 H 0.6423 0.9915 0.2790 0.043 Uiso 1 1 calc R . .
C1 C 0.1480(8) 0.2439(3) 0.3262(2) 0.0310(7) Uani 1 1 d . . .
C2 C 0.0132(9) 0.2090(3) 0.4240(2) 0.0325(7) Uani 1 1 d . . .
C3 C 0.4349(9) 0.7686(3) 0.0801(2) 0.0301(7) Uani 1 1 d . . .
C4 C 0.2498(9) 0.6746(3) 0.1260(2) 0.0368(8) Uani 1 1 d . . .
H4A H 0.1468 0.5910 0.0867 0.044 Uiso 1 1 calc R . .
C5 C 0.2142(10) 0.7017(3) 0.2287(3) 0.0394(8) Uani 1 1 d . . .
H5 H 0.0890 0.6374 0.2586 0.047 Uiso 1 1 calc R . .
C6 C 0.3661(9) 0.8245(3) 0.2854(2) 0.0377(8) Uani 1 1 d . . .
H6 H 0.3438 0.8449 0.3547 0.045 Uiso 1 1 calc R . .
C7 C 0.5819(9) 0.8908(3) 0.1422(2) 0.0340(7) Uani 1 1 d . . .
H7 H 0.7076 0.9572 0.1144 0.041 Uiso 1 1 calc R . .

loop_
_atom_site_aniso_label
_atom_site_aniso_U_11
_atom_site_aniso_U_22
_atom_site_aniso_U_33
_atom_site_aniso_U_23
_atom_site_aniso_U_13
_atom_site_aniso_U_12
Pd1 0.0296(2) 0.02794(19) 0.01992(17) -0.00039(12) 0.00428(13) -0.00234(13)
S1 0.0431(5) 0.0322(4) 0.0223(4) 0.0003(3) 0.0076(3) -0.0076(4)
S2 0.0421(5) 0.0365(4) 0.0219(4) 0.0023(3) 0.0066(3) -0.0068(4)
O1 0.0650(17) 0.0406(13) 0.0241(11) -0.0051(10) 0.0100(11) -0.0168(12)
O2 0.0639(17) 0.0390(13) 0.0315(12) 0.0003(10) 0.0114(12) -0.0195(12)
O4 0.087(2) 0.0460(15) 0.0310(13) -0.0065(11) 0.0175(14) -0.0209(14)
O3 0.0709(18) 0.0424(13) 0.0305(12) 0.0011(11) 0.0168(13) -0.0128(13)
B1 0.046(2) 0.0351(19) 0.0293(18) 0.0038(15) 0.0083(17) 0.0031(17)
N1 0.0435(17) 0.0297(14) 0.0293(14) -0.0022(11) 0.0023(12) 0.0010(12)
C1 0.0330(17) 0.0310(15) 0.0262(15) 0.0026(12) 0.0056(13) -0.0012(13)
C2 0.0377(18) 0.0324(16) 0.0263(15) 0.0043(13) 0.0067(13) 0.0019(14)
C3 0.0328(17) 0.0305(15) 0.0254(14) 0.0036(12) 0.0041(13) 0.0018(13)
C4 0.043(2) 0.0303(16) 0.0321(17) 0.0006(13) 0.0043(15) -0.0039(14)
C5 0.048(2) 0.0370(17) 0.0335(17) 0.0101(14) 0.0110(15) -0.0007(15)
C6 0.045(2) 0.0457(19) 0.0224(15) 0.0060(14) 0.0067(14) 0.0081(16)
C7 0.0402(19) 0.0296(16) 0.0310(16) 0.0073(13) 0.0063(14) -0.0010(14)

loop_
_atom_type_symbol
_atom_type_description
_atom_type_scat_dispersion_real
_atom_type_scat_dispersion_imag
_atom_type_scat_source
C C 0.0033 0.0016 'International Tables Vol C Tables 4.2.6.8 and 6.1.1.4'
H H 0.0000 0.0000 'International Tables Vol C Tables 4.2.6.8 and 6.1.1.4'
B B 0.0013 0.0007 'International Tables Vol C Tables 4.2.6.8 and 6.1.1.4'
N N 0.0061 0.0033 'International Tables Vol C Tables 4.2.6.8 and 6.1.1.4'
O O 0.0106 0.0060 'International Tables Vol C Tables 4.2.6.8 and 6.1.1.4'
S S 0.1246 0.1234 'International Tables Vol C Tables 4.2.6.8 and 6.1.1.4'
Pd Pd -0.9988 1.0072 'International Tables Vol C Tables 4.2.6.8 and 6.1.1.4'

loop_
_geom_angle_atom_site_label_1
_geom_angle_atom_site_label_2
_geom_angle_atom_site_label_3
_geom_angle
_geom_angle_site_symmetry_1
_geom_angle_site_symmetry_3
_geom_angle_publ_flag
S1 Pd1 S1 180.000(1) . 2_666 ?
S1 Pd1 S2 90.92(4) . 2_666 ?
S1 Pd1 S2 89.08(4) 2_666 2_666 ?
S1 Pd1 S2 89.08(4) . . ?
S1 Pd1 S2 90.92(4) 2_666 . ?
S2 Pd1 S2 180.0 2_666 . ?
C1 S1 Pd1 105.74(11) . . ?
C2 S2 Pd1 106.02(12) . . ?
O3 B1 O4 127.1(3) . . ?
O3 B1 C3 116.6(3) . . ?
O4 B1 C3 116.2(3) . . ?
C6 N1 C7 122.1(3) . . ?
O1 C1 C2 116.8(3) . . ?
O1 C1 S1 123.5(3) . . ?
C2 C1 S1 119.7(2) . . ?
O2 C2 C1 117.1(3) . . ?
O2 C2 S2 123.9(2) . . ?
C1 C2 S2 119.1(2) . . ?
C7 C3 C4 116.7(3) . . ?
C7 C3 B1 118.5(3) . . ?
C4 C3 B1 124.9(3) . . ?
C5 C4 C3 121.6(3) . . ?
C6 C5 C4 118.7(3) . . ?
N1 C6 C5 120.1(3) . . ?
N1 C7 C3 120.9(3) . . ?

loop_
_geom_bond_atom_site_label_1
_geom_bond_atom_site_label_2
_geom_bond_distance
_geom_bond_site_symmetry_2
_geom_bond_publ_flag
Pd1 S1 2.2953(10) . ?
Pd1 S1 2.2953(10) 2_666 ?
Pd1 S2 2.3009(11) 2_666 ?
Pd1 S2 2.3009(11) . ?
S1 C1 1.716(3) . ?
S2 C2 1.709(3) . ?
O1 C1 1.222(4) . ?
O2 C2 1.227(4) . ?
O4 B1 1.364(4) . ?
O3 B1 1.327(5) . ?
B1 C3 1.582(5) . ?
N1 C6 1.326(4) . ?
N1 C7 1.342(4) . ?
C1 C2 1.538(4) . ?
C3 C7 1.381(4) . ?
C3 C4 1.382(5) . ?
C4 C5 1.380(4) . ?
C5 C6 1.363(5) . ?
